data_2239925
loop_
_publ_author_name
'Liu, Jiyong'

_publ_section_title
;
 Crystal structure of bis(acetato-\k<i>O</i>)bis(pyridine-2-carboxamide
 oxime-\k^2^<i>N</i>,<i>N</i>')cadmium ethanol disolvate
;
_journal_coeditor_code BG2533
_journal_issue 9
_journal_name_full 'Acta Crystallographica Section E'
_journal_page_first 142
_journal_page_last 144
_journal_paper_doi 10.1107/S1600536814017978
_journal_volume 70
_journal_year 2014
_chemical_formula_iupac '[Cd (C2 H3 O2)2 (C6 H7 N3 O)2], 2C2 H6 O'
_chemical_formula_moiety 'C16 H20 Cd N6 O6, 2(C2 H6 O)'
_chemical_formula_sum 'C20 H32 Cd N6 O8'
_chemical_formula_weight 596.92
_chemical_name_systematic
;
Bis(acetato-\k<i>O</i>)bis(pyridine-2-carboxamide
oxime-\k^2^<i>N</i>,<i>N</i>')cadmium ethanol disolvate
;
_space_group_crystal_system monoclinic
_space_group_IT_number 15
_space_group_name_Hall '-C 2yc'
_space_group_name_H-M_alt 'C 1 2/c 1'
_symmetry_space_group_name_Hall '-C 2yc'
_symmetry_space_group_name_H-M 'C 1 2/c 1'
_atom_sites_solution_hydrogens geom
_atom_sites_solution_primary direct
_atom_sites_solution_secondary difmap
_cell_angle_alpha 90.00
_cell_angle_beta 91.746(12)
_cell_angle_gamma 90.00
_cell_formula_units_Z 4
_cell_length_a 15.894(3)
_cell_length_b 10.9654(17)
_cell_length_c 15.0212(16)
_cell_measurement_reflns_used 1816
_cell_measurement_temperature 294(2)
_cell_measurement_theta_max 29.5996
_cell_measurement_theta_min 2.9303
_cell_volume 2616.7(7)
_computing_cell_refinement
;
CrysAlisPro (Agilent, 2011)
;
_computing_data_collection
;
CrysAlisPro (Agilent, 2011)
;
_computing_data_reduction
;
CrysAlisPro (Agilent, 2011)
;
_computing_molecular_graphics 'Olex2 (Dolomanov <i>et al.</i>, 2009)'
_computing_publication_material 'Olex2 (Dolomanov <i>et al.</i>, 2009)'
_computing_structure_refinement 'SHELXL97 (Sheldrick, 2008)'
_computing_structure_solution 'SHELXS97 (Sheldrick, 2008)'
_diffrn_ambient_temperature 294(2)
_diffrn_detector_area_resol_mean 10.3592
_diffrn_measured_fraction_theta_full 0.997
_diffrn_measured_fraction_theta_max 0.997
_diffrn_measurement_device_type 'Agilent Xcalibur, Atlas, Gemini ultra'
_diffrn_measurement_method '\w scans'
_diffrn_radiation_monochromator graphite
_diffrn_radiation_type MoK\a
_diffrn_radiation_wavelength 0.71073
_diffrn_reflns_av_R_equivalents 0.0496
_diffrn_reflns_limit_h_max 16
_diffrn_reflns_limit_h_min -19
_diffrn_reflns_limit_k_max 11
_diffrn_reflns_limit_k_min -13
_diffrn_reflns_limit_l_max 16
_diffrn_reflns_limit_l_min -18
_diffrn_reflns_number 5661
_diffrn_reflns_theta_full 25.35
_diffrn_reflns_theta_max 25.35
_diffrn_reflns_theta_min 3.50
_exptl_absorpt_coefficient_mu 0.888
_exptl_absorpt_correction_T_max 1.00000
_exptl_absorpt_correction_T_min 0.91034
_exptl_absorpt_correction_type multi-scan
_exptl_absorpt_process_details
;
(CrysAlisPro; Agilent, 2011)
;
_exptl_crystal_colour colourless
_exptl_crystal_density_diffrn 1.515
_exptl_crystal_density_method 'not measured'
_exptl_crystal_description block
_exptl_crystal_F_000 1224
_exptl_crystal_size_max 0.28
_exptl_crystal_size_mid 0.26
_exptl_crystal_size_min 0.2
_refine_diff_density_max 0.852
_refine_diff_density_min -0.476
_refine_ls_extinction_method none
_refine_ls_goodness_of_fit_ref 1.052
_refine_ls_hydrogen_treatment mixed
_refine_ls_matrix_type full
_refine_ls_number_parameters 173
_refine_ls_number_reflns 2400
_refine_ls_number_restraints 4
_refine_ls_restrained_S_all 1.051
_refine_ls_R_factor_all 0.0602
_refine_ls_R_factor_gt 0.0469
_refine_ls_shift/su_max 0.000
_refine_ls_shift/su_mean 0.000
_refine_ls_structure_factor_coef Fsqd
_refine_ls_weighting_details 'calc w=1/[\s^2^(Fo^2^)+(0.0689P)^2^] where P=(Fo^2^+2Fc^2^)/3'
_refine_ls_weighting_scheme calc
_refine_ls_wR_factor_gt 0.1125
_refine_ls_wR_factor_ref 0.1251
_reflns_number_gt 2017
_reflns_number_total 2400
_reflns_threshold_expression I>2\s(I)
_cod_data_source_file bg2533sup1.cf
_cod_data_source_block I
_cod_database_code 2239925
_cod_database_fobs_code 2239925

loop_
_space_group_symop_id
_space_group_symop_operation_xyz
1 'x, y, z'
2 '-x, y, -z+1/2'
3 'x+1/2, y+1/2, z'
4 '-x+1/2, y+1/2, -z+1/2'
5 '-x, -y, -z'
6 'x, -y, z-1/2'
7 '-x+1/2, -y+1/2, -z'
8 'x+1/2, -y+1/2, z-1/2'

loop_
_atom_site_type_symbol
_atom_site_label
_atom_site_fract_x
_atom_site_fract_y
_atom_site_fract_z
_atom_site_U_iso_or_equiv
_atom_site_adp_type
_atom_site_calc_flag
_atom_site_occupancy
Cd Cd1 0.5000 0.55546(4) 0.7500 0.0336(2) Uani d 1
O O1 0.3289(2) 0.5799(3) 0.6185(2) 0.0456(9) Uani d 1
H H1 0.323(4) 0.623(5) 0.664(2) 0.068 Uiso d 1
O O2 0.5829(2) 0.6898(3) 0.67588(19) 0.0448(8) Uani d 1
O O3 0.6590(3) 0.7760(3) 0.7846(2) 0.0627(11) Uani d 1
N N1 0.5479(2) 0.3954(4) 0.6536(2) 0.0349(9) Uani d 1
N N2 0.3668(3) 0.4189(4) 0.5009(3) 0.0411(10) Uani d 1
H H2A 0.384(3) 0.381(4) 0.456(2) 0.049 Uiso d 1
H H2B 0.333(3) 0.478(3) 0.493(4) 0.049 Uiso d 1
N N3 0.4048(2) 0.5170(4) 0.6337(2) 0.0348(9) Uani d 1
C C1 0.6196(3) 0.3347(5) 0.6661(3) 0.0510(13) Uani d 1
H H1A 0.6528 0.3520 0.7166 0.061 Uiso calc 1
C C2 0.6469(4) 0.2478(5) 0.6083(4) 0.0574(14) Uani d 1
H H2 0.6969 0.2059 0.6200 0.069 Uiso calc 1
C C3 0.5988(3) 0.2237(5) 0.5326(4) 0.0548(14) Uani d 1
H H3 0.6165 0.1666 0.4914 0.066 Uiso calc 1
C C4 0.5238(3) 0.2855(4) 0.5189(3) 0.0421(12) Uani d 1
H H4 0.4900 0.2698 0.4686 0.051 Uiso calc 1
C C5 0.4994(3) 0.3717(4) 0.5812(3) 0.0304(10) Uani d 1
C C6 0.4200(3) 0.4393(4) 0.5716(3) 0.0307(10) Uani d 1
C C7 0.6314(3) 0.7709(5) 0.7064(3) 0.0423(12) Uani d 1
C C8 0.6594(5) 0.8661(6) 0.6421(4) 0.077(2) Uani d 1
H H8A 0.6782 0.8273 0.5890 0.115 Uiso calc 1
H H8B 0.7047 0.9125 0.6688 0.115 Uiso calc 1
H H8C 0.6132 0.9194 0.6273 0.115 Uiso calc 1
O O4 0.2093(3) 0.5194(5) 0.3968(3) 0.0762(13) Uani d 1
H H4A 0.207(6) 0.583(5) 0.364(5) 0.114 Uiso d 1
C C9 0.1674(7) 0.4180(8) 0.3623(6) 0.105(3) Uani d 1
H H9A 0.1766 0.3505 0.4032 0.126 Uiso calc 1
H H9B 0.1927 0.3961 0.3066 0.126 Uiso calc 1
C C10 0.0799(7) 0.4315(9) 0.3466(8) 0.146(5) Uani d 1
H H10A 0.0541 0.4565 0.4006 0.219 Uiso calc 1
H H10B 0.0563 0.3551 0.3271 0.219 Uiso calc 1
H H10C 0.0698 0.4922 0.3014 0.219 Uiso calc 1

loop_
_atom_site_aniso_label
_atom_site_aniso_U_11
_atom_site_aniso_U_22
_atom_site_aniso_U_33
_atom_site_aniso_U_12
_atom_site_aniso_U_13
_atom_site_aniso_U_23
Cd1 0.0343(3) 0.0403(3) 0.0260(3) 0.000 -0.00478(18) 0.000
O1 0.0355(19) 0.053(2) 0.047(2) 0.0123(16) -0.0101(15) -0.0073(16)
O2 0.054(2) 0.046(2) 0.0348(17) -0.0145(18) -0.0026(14) -0.0009(15)
O3 0.089(3) 0.042(2) 0.055(2) -0.020(2) -0.027(2) 0.0086(17)
N1 0.036(2) 0.034(2) 0.0340(19) 0.0011(18) -0.0032(16) -0.0007(16)
N2 0.043(2) 0.045(3) 0.034(2) 0.005(2) -0.0100(18) -0.0086(18)
N3 0.031(2) 0.040(2) 0.033(2) 0.0060(18) -0.0039(15) -0.0039(17)
C1 0.039(3) 0.065(4) 0.049(3) 0.013(3) -0.012(2) -0.008(3)
C2 0.048(3) 0.051(3) 0.073(4) 0.019(3) -0.004(3) -0.002(3)
C3 0.058(3) 0.048(3) 0.059(3) 0.008(3) 0.008(3) -0.009(3)
C4 0.046(3) 0.041(3) 0.039(2) 0.004(2) -0.001(2) -0.010(2)
C5 0.035(2) 0.028(2) 0.028(2) -0.003(2) 0.0008(18) 0.0048(17)
C6 0.031(2) 0.035(2) 0.026(2) -0.003(2) 0.0000(17) 0.0072(18)
C7 0.043(3) 0.046(3) 0.038(3) -0.001(2) -0.001(2) -0.006(2)
C8 0.097(5) 0.075(5) 0.057(4) -0.045(4) -0.008(3) 0.020(3)
O4 0.081(3) 0.068(3) 0.079(3) -0.001(3) -0.021(2) 0.015(2)
C9 0.148(9) 0.080(6) 0.086(6) -0.003(6) -0.029(6) 0.001(4)
C10 0.139(10) 0.150(11) 0.147(9) -0.070(8) -0.041(8) 0.044(7)

loop_
_atom_type_symbol
_atom_type_description
_atom_type_scat_dispersion_real
_atom_type_scat_dispersion_imag
_atom_type_scat_source
C C 0.0033 0.0016 'International Tables Vol C Tables 4.2.6.8 and 6.1.1.4'
H H 0.0000 0.0000 'International Tables Vol C Tables 4.2.6.8 and 6.1.1.4'
Cd Cd -0.8075 1.2024 'International Tables Vol C Tables 4.2.6.8 and 6.1.1.4'
N N 0.0061 0.0033 'International Tables Vol C Tables 4.2.6.8 and 6.1.1.4'
O O 0.0106 0.0060 'International Tables Vol C Tables 4.2.6.8 and 6.1.1.4'

loop_
_geom_angle_atom_site_label_1
_geom_angle_atom_site_label_2
_geom_angle_atom_site_label_3
_geom_angle_site_symmetry_1
_geom_angle_site_symmetry_3
_geom_angle
O2 Cd1 O2 . 2_656 99.86(18)
O2 Cd1 N1 . . 88.81(13)
O2 Cd1 N1 2_656 . 163.16(12)
O2 Cd1 N1 . 2_656 163.16(12)
O2 Cd1 N1 2_656 2_656 88.81(13)
O2 Cd1 N3 . 2_656 96.42(12)
O2 Cd1 N3 . . 97.07(12)
O2 Cd1 N3 2_656 . 96.42(12)
O2 Cd1 N3 2_656 2_656 97.07(12)
N1 Cd1 N1 2_656 . 86.69(19)
N3 Cd1 N1 . . 68.01(13)
N3 Cd1 N1 . 2_656 96.27(13)
N3 Cd1 N1 2_656 2_656 68.01(13)
N3 Cd1 N1 2_656 . 96.27(13)
N3 Cd1 N3 2_656 . 159.0(2)
N3 O1 H1 . . 106(4)
C7 O2 Cd1 . . 129.4(3)
C1 N1 Cd1 . . 124.4(3)
C1 N1 C5 . . 119.2(4)
C5 N1 Cd1 . . 116.4(3)
H2A N2 H2B . . 119(5)
C6 N2 H2A . . 120(4)
C6 N2 H2B . . 111(4)
O1 N3 Cd1 . . 124.9(3)
C6 N3 Cd1 . . 122.3(3)
C6 N3 O1 . . 112.6(3)
N1 C1 H1A . . 118.5
N1 C1 C2 . . 123.1(4)
C2 C1 H1A . . 118.5
C1 C2 H2 . . 120.7
C1 C2 C3 . . 118.7(5)
C3 C2 H2 . . 120.7
C2 C3 H3 . . 120.5
C2 C3 C4 . . 118.9(5)
C4 C3 H3 . . 120.5
C3 C4 H4 . . 120.4
C3 C4 C5 . . 119.3(4)
C5 C4 H4 . . 120.4
N1 C5 C4 . . 120.8(4)
N1 C5 C6 . . 117.0(4)
C4 C5 C6 . . 122.2(4)
N2 C6 C5 . . 120.5(4)
N3 C6 N2 . . 123.3(4)
N3 C6 C5 . . 116.1(4)
O2 C7 C8 . . 116.7(4)
O3 C7 O2 . . 124.9(5)
O3 C7 C8 . . 118.3(5)
C7 C8 H8A . . 109.5
C7 C8 H8B . . 109.5
C7 C8 H8C . . 109.5
H8A C8 H8B . . 109.5
H8A C8 H8C . . 109.5
H8B C8 H8C . . 109.5
C9 O4 H4A . . 116(6)
O4 C9 H9A . . 108.3
O4 C9 H9B . . 108.3
O4 C9 C10 . . 115.9(9)
H9A C9 H9B . . 107.4
C10 C9 H9A . . 108.3
C10 C9 H9B . . 108.3
C9 C10 H10A . . 109.5
C9 C10 H10B . . 109.5
C9 C10 H10C . . 109.5
H10A C10 H10B . . 109.5
H10A C10 H10C . . 109.5
H10B C10 H10C . . 109.5

loop_
_geom_bond_atom_site_label_1
_geom_bond_atom_site_label_2
_geom_bond_site_symmetry_2
_geom_bond_distance
_geom_bond_publ_flag
Cd1 O2 . 2.288(3) y
Cd1 O2 2_656 2.288(3) ?
Cd1 N1 . 2.413(4) y
Cd1 N1 2_656 2.413(4) ?
Cd1 N3 2_656 2.315(3) ?
Cd1 N3 . 2.315(3) y
O1 H1 . 0.846(10) ?
O1 N3 . 1.404(5) ?
O2 C7 . 1.254(6) ?
O3 C7 . 1.244(5) ?
N1 C1 . 1.328(6) ?
N1 C5 . 1.339(5) ?
N2 H2A . 0.851(10) ?
N2 H2B . 0.847(10) ?
N2 C6 . 1.355(6) ?
N3 C6 . 1.291(6) ?
C1 H1A . 0.9300 ?
C1 C2 . 1.368(7) ?
C2 H2 . 0.9300 ?
C2 C3 . 1.376(8) ?
C3 H3 . 0.9300 ?
C3 C4 . 1.381(7) ?
C4 H4 . 0.9300 ?
C4 C5 . 1.394(6) ?
C5 C6 . 1.468(6) ?
C7 C8 . 1.498(7) ?
C8 H8A . 0.9600 ?
C8 H8B . 0.9600 ?
C8 H8C . 0.9600 ?
O4 H4A . 0.851(10) ?
O4 C9 . 1.388(10) ?
C9 H9A . 0.9700 ?
C9 H9B . 0.9700 ?
C9 C10 . 1.412(14) ?
C10 H10A . 0.9600 ?
C10 H10B . 0.9600 ?
C10 H10C . 0.9600 ?

loop_
_geom_hbond_atom_site_label_D
_geom_hbond_atom_site_label_H
_geom_hbond_atom_site_label_A
_geom_hbond_site_symmetry_A
_geom_hbond_distance_DH
_geom_hbond_distance_HA
_geom_hbond_distance_DA
_geom_hbond_angle_DHA
O1 H1 O3 2_656 0.846(10) 1.86(4) 2.600(5) 145(6)
N2 H2A O2 5_666 0.851(10) 2.200(15) 3.040(5) 169(5)
N2 H2B O4 . 0.847(10) 2.45(4) 3.113(6) 136(5)
O4 H4A O3 8_465 0.851(10) 2.09(3) 2.903(5) 161(8)

loop_
_geom_torsion_atom_site_label_1
_geom_torsion_atom_site_label_2
_geom_torsion_atom_site_label_3
_geom_torsion_atom_site_label_4
_geom_torsion_site_symmetry_1
_geom_torsion
Cd1 O2 C7 O3 . 17.9(8)
Cd1 O2 C7 C8 . -164.0(4)
Cd1 N1 C1 C2 . -177.2(4)
Cd1 N1 C5 C4 . 176.5(3)
Cd1 N1 C5 C6 . -4.1(5)
Cd1 N3 C6 N2 . -177.2(3)
Cd1 N3 C6 C5 . 3.0(5)
O1 N3 C6 N2 . -1.7(6)
O1 N3 C6 C5 . 178.5(3)
O2 Cd1 O2 C7 2_656 59.4(4)
O2 Cd1 N1 C1 2_656 -155.5(4)
O2 Cd1 N1 C1 . 83.0(4)
O2 Cd1 N1 C5 . -94.2(3)
O2 Cd1 N1 C5 2_656 27.3(6)
O2 Cd1 N3 O1 2_656 8.1(4)
O2 Cd1 N3 O1 . -92.8(3)
O2 Cd1 N3 C6 2_656 -177.1(4)
O2 Cd1 N3 C6 . 82.1(4)
N1 Cd1 O2 C7 . -135.1(4)
N1 Cd1 O2 C7 2_656 -60.6(6)
N1 Cd1 N1 C1 2_656 -80.8(4)
N1 Cd1 N1 C5 2_656 102.1(3)
N1 Cd1 N3 O1 2_656 97.6(3)
N1 Cd1 N3 O1 . -178.6(4)
N1 Cd1 N3 C6 . -3.7(3)
N1 Cd1 N3 C6 2_656 -87.6(4)
N1 C1 C2 C3 . 1.3(9)
N1 C5 C6 N2 . -178.9(4)
N1 C5 C6 N3 . 0.9(6)
N3 Cd1 O2 C7 . 157.2(4)
N3 Cd1 O2 C7 2_656 -38.9(4)
N3 Cd1 N1 C1 2_656 -13.3(4)
N3 Cd1 N1 C1 . -178.9(4)
N3 Cd1 N1 C5 2_656 169.5(3)
N3 Cd1 N1 C5 . 3.9(3)
N3 Cd1 N3 O1 2_656 137.7(3)
N3 Cd1 N3 C6 2_656 -47.4(3)
C1 N1 C5 C4 . -0.8(7)
C1 N1 C5 C6 . 178.6(4)
C1 C2 C3 C4 . -1.7(9)
C2 C3 C4 C5 . 0.9(8)
C3 C4 C5 N1 . 0.4(7)
C3 C4 C5 C6 . -179.0(4)
C4 C5 C6 N2 . 0.5(6)
C4 C5 C6 N3 . -179.7(4)
C5 N1 C1 C2 . -0.1(8)
